data_7134975
loop_
_publ_author_name
'Buschmann, Niklas'
'Werhahn, Dominik'
'Steinberg, Simon'
'Ritter, Clemens'
'Attfield, J. Paul'
'Klo&#xdf;, Simon D'

_publ_section_title
;
 Multiple bonding in unbridged Mn-Mn dimers of solid-state
 nitridomanganate(IV) oxide Ca<sub>6</sub>[Mn<sub>2</sub>N<sub>6</sub>]O.
;
_journal_issue 80
_journal_name_full 'Chemical communications (Cambridge, England)'
_journal_page_first 15662
_journal_page_last 15665
_journal_paper_doi 10.1039/d5cc04348d
_journal_volume 61
_journal_year 2025
_chemical_compound_source 'see text'
_chemical_formula_moiety '2(Mn N3), O, 6(Ca)'
_chemical_formula_sum 'Ca6 Mn2 N6 O'
_chemical_formula_weight 450.39
_chemical_name_common 'Calcium nitridomanganate oxide'
_space_group_IT_number 148
_space_group_name_Hall '-R 3'
_space_group_name_H-M_alt 'R -3 :H'
_symmetry_cell_setting trigonal
_symmetry_Int_Tables_number 148
_symmetry_space_group_name_Hall '-R 3'
_symmetry_space_group_name_H-M 'R -3 :H'
_audit_update_record
;
2025-07-30 deposited with the CCDC.	2025-09-09 downloaded from the CCDC.
;
_cell_angle_alpha 90
_cell_angle_beta 90
_cell_angle_gamma 120
_cell_formula_units_Z 3
_cell_length_a 8.92557(7)
_cell_length_b 8.92557(7)
_cell_length_c 9.23716(14)
_cell_measurement_temperature 100
_cell_volume 637.296(12)
_diffrn_ambient_temperature 100
_diffrn_detector 'position sensitive detector'
_diffrn_measurement_device_type 'D20 Beamline'
_diffrn_radiation_type Neutron
_diffrn_source Reactor
_exptl_crystal_density_diffrn 3.521
_pd_instr_location ' WISH beamline at the ISIS Neutron and Muon Source'
_pd_meas_scan_method cont
_pd_proc_ls_background_function shifted-Chebychev
_pd_proc_ls_pref_orient_corr ' ?'
_pd_proc_ls_profile_function 'Pseudo-Voigt II'
_pd_proc_ls_prof_R_factor 0.020
_pd_proc_ls_prof_wR_expected 0.010
_pd_proc_ls_prof_wR_factor 0.027
_pd_spec_mounting ' ?'
_pd_spec_shape cylinder
_refine_ls_goodness_of_fit_all 0.029
_refine_ls_number_parameters 13
_refine_ls_R_I_factor 0.020
_refine_ls_shift/su_max 0.000
_cod_data_source_file d5cc04348d2.cif
_cod_data_source_block Ca6Mn2N6O
_cod_depositor_comments 'Adding full bibliography for 7134975--7134976.cif.'
_cod_original_cell_volume 637.296(14)
_cod_original_sg_symbol_H-M 'R -3'
_cod_database_code 7134975

loop_
_space_group_symop_id
_space_group_symop_operation_xyz
1 x,y,z
2 -y,x-y,z
3 -x+y,-x,z
4 -x,-y,-z
5 y,-x+y,-z
6 x-y,x,-z
7 1/3+x,2/3+y,2/3+z
8 1/3-y,2/3+x-y,2/3+z
9 1/3-x+y,2/3-x,2/3+z
10 1/3-x,2/3-y,2/3-z
11 1/3+y,2/3-x+y,2/3-z
12 1/3+x-y,2/3+x,2/3-z
13 2/3+x,1/3+y,1/3+z
14 2/3-y,1/3+x-y,1/3+z
15 2/3-x+y,1/3-x,1/3+z
16 2/3-x,1/3-y,1/3-z
17 2/3+y,1/3-x+y,1/3-z
18 2/3+x-y,1/3+x,1/3-z

loop_
_atom_site_label
_atom_site_type_symbol
_atom_site_thermal_displace_type
_atom_site_fract_x
_atom_site_fract_y
_atom_site_fract_z
_atom_site_occupancy
_atom_site_U_iso_or_equiv
_atom_site_calc_flag
_atom_site_refinement_flags
_atom_site_disorder_assembly
_atom_site_disorder_group
Mn1 Mn Uiso 0.00000 0.00000 0.3788(3) 1.000 0.0032(6) . . . .
Ca1 Ca Uiso 0.0541(3) 0.25661(19) 0.15059(18) 1.000 0.0074(4) . . . .
N1 N Uiso 0.21089(9) 0.16708(10) 0.32415(10) 1.000 0.0067(2) . . . .
O2 O Uiso 0.00000 0.00000 0.00000 1.000 0.0086(6) . . . .

loop_
_atom_type_symbol
_atom_type_description
_atom_type_scat_dispersion_real
_atom_type_scat_dispersion_imag
_atom_type_scat_source
Ca Ca 0.2262 0.3064 ' International Tables Vol C Tables 4.2.6.8 and 6.1.1.4'
Mn Mn 0.3368 0.7283 ' International Tables Vol C Tables 4.2.6.8 and 6.1.1.4'
N N 0.0061 0.0033 ' International Tables Vol C Tables 4.2.6.8 and 6.1.1.4'
O O 0.0106 0.0060 ' International Tables Vol C Tables 4.2.6.8 and 6.1.1.4'

loop_
_geom_angle_atom_site_label_1
_geom_angle_atom_site_label_2
_geom_angle_atom_site_label_3
_geom_angle
_geom_angle_site_symmetry_1
_geom_angle_site_symmetry_2
_geom_angle_site_symmetry_3
_geom_angle_publ_flag
N1 Mn1 N1 112.40(9) . . 2_555 yes
N1 Mn1 N1 112.40(9) . . 3_555 yes
N1 Mn1 N1 112.40(9) 2_555 . 3_555 yes

loop_
_geom_bond_atom_site_label_1
_geom_bond_atom_site_label_2
_geom_bond_distance
_geom_bond_site_symmetry_1
_geom_bond_site_symmetry_2
_geom_bond_publ_flag
Mn1 N1 1.7930(12) . . yes
Mn1 N1 1.7930(13) . 2_555 yes
Mn1 N1 1.7930(11) . 3_555 yes
